data_2004388
loop_
_publ_author_name
'Lumme, P. O.'
'Knuuttila, H.'
'Lindell, E.'

_publ_section_title
;Di-\m-sulfato-<i>O</i>:<i>O</i>'-bis[(2-aminopyrimidine-<i>N</i>^1^)triaquacobalt(II)]
 Dihydrate (1),
 <i>catena</i>-Poly[bis(2-aminopyrimidine-<i>N</i>^1^)diaquanickel(II)-\m-sulfato-<i>O</i>:<i>O</i>'
 2-Aminopyrimidine] (2), (2-Aminopyrimidine-<i>N</i>^1^)pentaaquanickel(II)
 Sulfate 2-Aminopyrimidine (3) and
 <i>catena</i>-Poly[bis(2-aminopyrimidine-<i>N</i>^1^)aquacopper(ii)-\m-sulfato-<i>O</i>:<i>O</i>'
 Dihydrate] (4)
;
_journal_issue 1
_journal_name_full 'Acta Crystallographica Section C'
_journal_page_first 51
_journal_page_last 56
_journal_paper_doi 10.1107/S0108270195001338
_journal_volume 52
_journal_year 1996
_chemical_formula_analytical Ni(C~4~H~5~N~3)~3~SO~4~.2H~2~O
_chemical_formula_sum 'C12 H19 N9 Ni O6 S'
_chemical_formula_weight 476.10
_chemical_name_systematic
; catena-[Diaqua2(2-aminopyrimidine)-\m-sulphato-o,o^,^-nickel(II)]
2-aminopyrimidine
;
_space_group_IT_number 2
_symmetry_cell_setting triclinic
_symmetry_space_group_name_Hall '-P 1'
_symmetry_space_group_name_H-M 'P -1'
_audit_creation_method from_xtal_archive_file_using_CIFIO
_cell_angle_alpha 93.11(6)
_cell_angle_beta 90.64(6)
_cell_angle_gamma 95.06(4)
_cell_formula_units_Z 2
_cell_length_a 6.426(3)
_cell_length_b 11.027(6)
_cell_length_c 13.68(1)
_cell_measurement_reflns_used 24
_cell_measurement_temperature 295(1)
_cell_measurement_theta_max 18.72
_cell_measurement_theta_min 4.89
_cell_volume 964.0(10)
_computing_cell_refinement 'Nicolet P3F'
_computing_data_collection 'Nicolet P3F'
_computing_data_reduction xtal_ADDREF_SORTRF
_computing_molecular_graphics xtal
_computing_publication_material xtal_BONDLA_CIFIO
_computing_structure_refinement xtal_CRYLSQ
_computing_structure_solution xtal
_diffrn_ambient_temperature 295.0(10)
_diffrn_measurement_device 'Nicolet P3F four-circle'
_diffrn_measurement_method \w-2\q
_diffrn_radiation_monochromator graphite
_diffrn_radiation_source 'ine-focus sealed tube'
_diffrn_radiation_type MoK\a
_diffrn_radiation_wavelength 0.71069
_diffrn_reflns_av_R_equivalents .051
_diffrn_reflns_av_sigmaI/netI .203
_diffrn_reflns_limit_h_max 9
_diffrn_reflns_limit_h_min 0
_diffrn_reflns_limit_k_max 15
_diffrn_reflns_limit_k_min -15
_diffrn_reflns_limit_l_max 18
_diffrn_reflns_limit_l_min -18
_diffrn_reflns_number 4143
_diffrn_reflns_theta_max 27.5
_diffrn_reflns_theta_min 1.86
_diffrn_standards_decay_% 'not significant'
_diffrn_standards_interval_count 50
_diffrn_standards_number 2
_exptl_absorpt_coefficient_mu 1.16
_exptl_absorpt_correction_type none
_exptl_absorpt_process_details none
_exptl_crystal_colour green
_exptl_crystal_density_diffrn 1.646
_exptl_crystal_density_meas 1.700
_exptl_crystal_density_method flotation
_exptl_crystal_description prism
_exptl_crystal_F_000 492
_exptl_crystal_size_max 0.2
_exptl_crystal_size_mid 0.2
_exptl_crystal_size_min 0.2
_refine_diff_density_max '2.78  (3745 independent reflections)'
_refine_diff_density_min '-2.59 (3745 independent reflections)'
_refine_ls_abs_structure_details none
_refine_ls_abs_structure_Flack 0
_refine_ls_extinction_coef .00000
_refine_ls_extinction_method none
_refine_ls_goodness_of_fit_all 3.113
_refine_ls_goodness_of_fit_obs 3.02
_refine_ls_hydrogen_treatment none
_refine_ls_matrix_type full
_refine_ls_number_constraints 0
_refine_ls_number_parameters 262
_refine_ls_number_reflns 1648
_refine_ls_number_restraints 0
_refine_ls_R_factor_all '.193 (3745 independent refl.)'
_refine_ls_R_factor_obs .092
_refine_ls_shift/esd_max .645
_refine_ls_shift/esd_mean .145
_refine_ls_structure_factor_coef F
_refine_ls_weighting_details 'w = 1/\s(F)'
_refine_ls_weighting_scheme calc
_refine_ls_wR_factor_all '.105 (3745 independent refl.)'
_refine_ls_wR_factor_obs .069
_reflns_number_observed 1648
_reflns_number_total 3745
_reflns_observed_criterion F>6sigma(F)
_cod_data_source_file hr1034.cif
_cod_data_source_block compound_2
_cod_depositor_comments
;
The following automatic conversions were performed:

'_refine_ls_weighting_scheme' value 'w = 1/\s(F)' was changed to
'calc'. New tag '_refine_ls_weighting_details' was created. The value
of the new tag was set to 'w = 1/\s(F)'.

Automatic conversion script
Id: cif_fix_values 3143 2015-03-26 13:38:13Z robertas 
;
_cod_original_cell_volume 964(1)
_cod_original_formula_sum 'C12 H19 N9 Ni1 O6 S1'
_cod_database_code 2004388

loop_
_symmetry_equiv_pos_as_xyz
+x,+y,+z
-x,-y,-z

loop_
_atom_site_aniso_label
_atom_site_aniso_U_11
_atom_site_aniso_U_22
_atom_site_aniso_U_33
_atom_site_aniso_U_12
_atom_site_aniso_U_13
_atom_site_aniso_U_23
Ni .0200(10) .0340(10) .0440(10) .0092(8) .0154(9) .0094(9)
S .023(2) .039(2) .067(3) .007(2) .010(2) .022(2)
O1 .016(5) .060(6) .042(7) .009(4) .003(4) .024(5)
O2 .006(5) .047(5) .057(7) -.002(4) .011(4) .011(5)
O3 .055(7) .134(9) .039(7) .016(7) .018(5) .039(7)
O4 .060(8) .054(7) .150(10) .006(6) .028(8) -.008(7)
O5 .030(5) .026(5) .051(7) .008(4) .007(5) .014(5)
O6 .051(6) .036(5) .036(6) .004(4) .001(5) .007(5)
N1 .016(6) .052(7) .053(9) .006(5) .005(6) .018(7)
C1 .037(9) .053(9) .050(10) .021(7) .009(8) .027(8)
N2 .056(8) .030(6) .044(8) -.001(6) .004(6) -.006(6)
C2 .040(10) .038(8) .090(10) .019(7) .001(9) .020(9)
C3 .050(10) .050(10) .13(2) .019(8) .050(10) .010(10)
C4 .026(8) .050(9) .060(10) .001(7) .021(7) -.006(8)
N3 .048(7) .041(6) .064(9) .005(6) .037(7) .004(6)
N4 .020(6) .044(7) .045(8) .009(6) .000(6) .024(6)
C5 .011(8) .026(7) .060(10) -.009(6) .000(7) .006(7)
N5 .058(9) .064(8) .029(8) .009(7) -.014(7) .002(6)
C6 .070(10) .060(10) .040(10) .004(9) -.011(9) .006(8)
C7 .060(10) .070(10) .050(10) .029(9) .010(9) .020(10)
C8 .034(9) .060(10) .060(10) .016(8) .018(8) .018(9)
N6 .045(8) .063(8) .060(10) .020(7) .019(7) .008(7)
N7 .080(10) .039(7) .060(10) -.002(7) .011(8) -.007(7)
C9 .070(10) .037(9) .070(10) -.004(9) .000(10) .015(9)
N8 .044(8) .044(7) .060(10) -.001(6) .006(7) .004(6)
C10 .060(10) .050(10) .09(2) .015(9) .020(10) .030(10)
C11 .070(10) .060(10) .070(10) .010(10) .000(10) .007(9)
C12 .060(10) .035(9) .10(2) .004(8) .010(10) .000(9)
N9 .057(9) .046(7) .110(10) -.007(6) .036(9) .003(8)

loop_
_atom_site_label
_atom_site_fract_x
_atom_site_fract_y
_atom_site_fract_z
_atom_site_U_iso_or_equiv
_atom_site_thermal_displace_type
_atom_site_calc_flag
Ni .1578(3) .3318(2) .1543(1) .0318(7) Uani yes
S -.3313(5) .3885(3) .1123(3) .042(1) Uani yes
O1 -.166(1) .3389(7) .1715(6) .038(3) Uani yes
O2 .473(1) .3176(7) .1347(7) .037(3) Uani yes
O3 -.287(2) .363(1) .0065(8) .074(5) Uani yes
O4 -.341(2) .5157(9) .134(1) .088(6) Uani yes
O5 .194(1) .5221(6) .1634(6) .035(3) Uani yes
O6 .120(1) .3382(7) .0056(6) .041(3) Uani yes
N1 .116(2) .1379(9) .1405(9) .039(4) Uani yes
C1 -.015(2) .059(1) .186(1) .046(6) Uani yes
N2 -.014(2) -.0623(9) .1808(8) .044(4) Uani yes
C2 .120(2) -.111(1) .119(1) .055(6) Uani yes
C3 .250(2) -.040(1) .062(1) .077(8) Uani yes
C4 .239(2) .083(1) .072(1) .045(5) Uani yes
N3 -.145(2) .1083(9) .2530(9) .051(5) Uani yes
N4 .223(1) .3276(9) .3072(8) .035(4) Uani yes
C5 .134(2) .393(1) .382(1) .034(5) Uani yes
N5 .211(2) .408(1) .4721(9) .050(5) Uani yes
C6 .380(2) .353(1) .495(1) .054(6) Uani yes
C7 .471(2) .280(1) .423(1) .059(7) Uani yes
C8 .384(2) .269(1) .330(1) .050(6) Uani yes
N6 -.041(2) .446(1) .3589(9) .056(8) Uani yes
N7 .495(2) .913(1) .336(1) .059(5) Uani yes
C9 .475(3) .797(1) .295(1) .059(7) Uani yes
N8 .304(2) .716(1) .308(1) .050(5) Uani yes
C10 .161(3) .753(1) .363(1) .067(7) Uani yes
C11 .167(3) .867(1) .408(1) .064(7) Uani yes
C12 .343(3) .942(1) .389(1) .066(7) Uani yes
N9 .634(2) .759(1) .243(1) .071(6) Uani yes
H1 .13130 -.20070 .11920 .05000 Uiso ?
H2 .33970 -.07940 .00930 .05000 Uiso ?
H3 .32080 .13670 .02700 .05000 Uiso ?
H4 -.14820 .19800 .25630 .05000 Uiso ?
H5 -.24320 .05030 .28690 .05000 Uiso ?
H6 .44340 .36740 .56580 .05000 Uiso ?
H7 .60170 .23740 .44150 .05000 Uiso ?
H8 .44780 .21470 .27950 .05000 Uiso ?
H9 -.10100 .43560 .29200 .05000 Uiso ?
H10 -.10820 .49400 .41440 .05000 Uiso ?
H11 .16210 .52310 .08810 .05000 Uiso ?
H12 .21190 .61270 .16730 .05000 Uiso ?
H13 .09510 .34140 -.06680 .05000 Uiso ?
H14 .14490 .43090 .01250 .05000 Uiso ?
H15 .03520 .69450 .37470 .05000 Uiso ?
H16 .05310 .89260 .45350 .05000 Uiso ?
H17 .34570 1.02750 .42130 .05000 Uiso ?
H18 .76330 .81650 .23380 .05000 Uiso ?
H19 .62420 .67320 .21450 .05000 Uiso ?

loop_
_atom_type_symbol
_atom_type_scat_dispersion_real
_atom_type_scat_dispersion_imag
_atom_type_scat_source
C .002 .002 Int_Tables_Vol_IV_Tables_2.2B_and_2.3.1
H 0 0 Int_Tables_Vol_IV_Tables_2.2B_and_2.3.1
N .004 .003 Int_Tables_Vol_IV_Tables_2.2B_and_2.3.1
S .11 .124 Int_Tables_Vol_IV_Tables_2.2B_and_2.3.1
O .008 .006 Int_Tables_Vol_IV_Tables_2.2B_and_2.3.1
Ni .285 1.113 Int_Tables_Vol_IV_Tables_2.2B_and_2.3.1

loop_
_geom_angle_atom_site_label_1
_geom_angle_atom_site_label_2
_geom_angle_atom_site_label_3
_geom_angle_site_symmetry_1
_geom_angle_site_symmetry_2
_geom_angle_site_symmetry_3
_geom_angle
_geom_angle_publ_flag
O6 Ni O2 . . . 89.2(4) ?
O6 Ni O5 . . . 88.4(3) ?
O6 Ni O1 . . . 90.0(3) yes
O6 Ni N1 . . . 89.9(4) yes
O6 Ni N4 . . . 175.5(4) yes
O2 Ni O5 . . . 93.0(3) ?
O2 Ni O1 . . . 177.6(3) yes
O2 Ni N1 . . . 87.5(3) yes
O2 Ni N4 . . . 86.4(4) ?
O5 Ni O1 . . . 89.1(3) ?
O5 Ni N1 . . . 178.2(4) yes
O5 Ni N4 . . . 90.8(4) yes
O1 Ni N1 . . . 90.3(4) yes
O1 Ni N4 . . . 94.5(4) ?
N1 Ni N4 . . . 91.0(4) yes
O4 S O2 . . 1_455 111.9(6) ?
O4 S O1 . . . 111.8(6) ?
O4 S O3 . . . 111.0(7) ?
O2 S O1 1_455 . . 106.0(5) ?
O2 S O3 1_455 . . 107.8(6) ?
O1 S O3 . . . 108.2(6) ?
S O1 Ni . . . 133.4(5) ?
S O2 Ni 1_655 . . 142.7(5) ?
H12 O5 H11 . . . 89.6(6) ?
H12 O5 Ni . . . 179.7(7) ?
H11 O5 Ni . . . 90.1(4) ?
H13 O6 H14 . . . 90.7(7) ?
H13 O6 Ni . . . 177.4(7) ?
H14 O6 Ni . . . 89.5(5) ?
C1 N1 C4 . . . 114.0(10) ?
C1 N1 Ni . . . 130.5(9) ?
C4 N1 Ni . . . 115.7(8) ?
N2 C1 N1 . . . 126.0(10) ?
N2 C1 N3 . . . 117.0(10) ?
N1 C1 N3 . . . 116.0(10) ?
C1 N2 C2 . . . 117.0(10) ?
H1 C2 N2 . . . 118.0(10) ?
H1 C2 C3 . . . 120.0(10) ?
N2 C2 C3 . . . 122.0(10) ?
H2 C3 C4 . . . 122(2) ?
H2 C3 C2 . . . 121.0(10) ?
C4 C3 C2 . . . 117.0(10) ?
H3 C4 C3 . . . 119.0(10) ?
H3 C4 N1 . . . 118.0(10) ?
C3 C4 N1 . . . 123.0(10) ?
H4 N3 H5 . . . 125.0(10) ?
H4 N3 C1 . . . 117.0(10) ?
H5 N3 C1 . . . 117.0(10) ?
C8 N4 C5 . . . 117.0(10) ?
C8 N4 Ni . . . 115.4(9) ?
C5 N4 Ni . . . 127.2(9) ?
N5 C5 N6 . . . 119.0(10) ?
N5 C5 N4 . . . 124.0(10) ?
N6 C5 N4 . . . 116.0(10) ?
C5 N5 C6 . . . 119.0(10) ?
H6 C6 N5 . . . 119.0(10) ?
H6 C6 C7 . . . 122(2) ?
N5 C6 C7 . . . 119.0(10) ?
H7 C7 C8 . . . 122(2) ?
H7 C7 C6 . . . 119(2) ?
C8 C7 C6 . . . 119.0(10) ?
H8 C8 N4 . . . 120.0(10) ?
H8 C8 C7 . . . 119.0(10) ?
N4 C8 C7 . . . 122.0(10) ?
H9 N6 H10 . . . 123.0(10) ?
H9 N6 C5 . . . 121.0(10) ?
H10 N6 C5 . . . 117.0(10) ?
C12 N7 C9 1_545 1_545 1_545 116.0(10) ?
N9 C9 N7 1_545 1_545 1_545 118.0(10) ?
N9 C9 N8 1_545 1_545 1_545 119.0(10) ?
N7 C9 N8 1_545 1_545 1_545 123.0(10) ?
C10 N8 C9 1_545 1_545 1_545 117.0(10) ?
H15 C10 N8 1_545 1_545 1_545 118(2) ?
H15 C10 C11 1_545 1_545 1_545 118(2) ?
N8 C10 C11 1_545 1_545 1_545 124.0(10) ?
H16 C11 C10 1_545 1_545 1_545 122(2) ?
H16 C11 C12 1_545 1_545 1_545 123(2) ?
C10 C11 C12 1_545 1_545 1_545 115(2) ?
H17 C12 N7 1_545 1_545 1_545 120.0(10) ?
H17 C12 C11 1_545 1_545 1_545 114(2) ?
N7 C12 C11 1_545 1_545 1_545 125.0(10) ?
H19 N9 H18 1_545 1_545 1_545 121.0(10) ?
H19 N9 C9 1_545 1_545 1_545 119.0(10) ?
H18 N9 C9 1_545 1_545 1_545 120.0(10) ?

loop_
_geom_bond_atom_site_label_1
_geom_bond_atom_site_label_2
_geom_bond_site_symmetry_1
_geom_bond_site_symmetry_2
_geom_bond_distance
_geom_bond_publ_flag
Ni O6 . . 2.051(9) yes
Ni O2 . . 2.063(8) yes
Ni O5 . . 2.088(7) yes
Ni O1 . . 2.102(8) yes
Ni N1 . . 2.130(10) yes
Ni N4 . . 2.130(10) yes
S O4 . . 1.420(10) ?
S O2 . 1_455 1.467(8) ?
S O1 . . 1.489(9) ?
S O3 . . 1.490(10) ?
O5 H12 . . .993(7) ?
O5 H11 . . 1.049(9) ?
O6 H13 . . 1.005(9) ?
O6 H14 . . 1.020(8) ?
N1 C1 . . 1.34(2) ?
N1 C4 . . 1.38(2) ?
C1 N2 . . 1.34(2) ?
C1 N3 . . 1.37(2) ?
N2 C2 . . 1.34(2) ?
C2 H1 . . 1.000(10) ?
C2 C3 . . 1.38(2) ?
C3 H2 . . 1.03(2) ?
C3 C4 . . 1.37(2) ?
C4 H3 . . 1.000(10) ?
N3 H4 . . .990(10) ?
N3 H5 . . 1.000(10) ?
N4 C8 . . 1.32(2) ?
N4 C5 . . 1.38(2) ?
C5 N5 . . 1.32(2) ?
C5 N6 . . 1.35(2) ?
N5 C6 . . 1.33(2) ?
C6 H6 . . 1.050(10) ?
C6 C7 . . 1.40(2) ?
C7 H7 . . 1.04(2) ?
C7 C8 . . 1.37(2) ?
C8 H8 . . 1.010(10) ?
N6 H9 . . .980(10) ?
N6 H10 . . 1.030(10) ?
N7 C12 1_545 1_545 1.28(2) ?
N7 C9 1_545 1_545 1.36(2) ?
C9 N9 1_545 1_545 1.34(2) ?
C9 N8 1_545 1_545 1.37(2) ?
N8 C10 1_545 1_545 1.27(2) ?
C10 H15 1_545 1_545 1.01(2) ?
C10 C11 1_545 1_545 1.37(2) ?
C11 H16 1_545 1_545 1.02(2) ?
C11 C12 1_545 1_545 1.37(2) ?
C12 H17 1_545 1_545 1.010(10) ?
N9 H19 1_545 1_545 1.000(10) ?
N9 H18 1_545 1_545 1.010(10) ?

loop_
_geom_contact_atom_site_label_1
_geom_contact_atom_site_label_2
_geom_contact_distance
_geom_contact_site_symmetry_1
_geom_contact_site_symmetry_2
_geom_contact_publ_flag
H11 H14 1.4067(7) . . ?
H11 H12 1.4396(8) . . ?
H13 H14 1.4399(8) . . ?
H18 H19 1.7509(8) 1_545 1_545 ?
H4 H5 1.7620(8) . . ?
H9 H10 1.7630(10) . . ?
O1 H9 1.935(8) . . ?
N8 H15 1.960(10) 1_545 1_545 ?
O3 H11 1.980(10) . 2_565 yes
N7 H17 1.990(10) 1_545 1_545 ?
N5 H10 1.990(10) . 2_566 ?
O1 H4 1.999(9) . . yes
N2 H1 2.010(10) . . ?
N4 H8 2.020(10) . . ?
C11 H17 2.02(2) 1_545 1_545 ?
C9 H19 2.02(2) 1_545 1_545 ?
C1 H4 2.020(10) . . ?
C1 H5 2.030(10) . . ?
C5 H10 2.030(10) . . ?
C9 H18 2.04(2) 1_545 1_545 ?
C11 H15 2.04(2) 1_545 1_545 ?
C5 H9 2.040(10) . . ?
C3 H3 2.04(2) . . ?
N1 H3 2.050(10) . . ?
N5 H6 2.050(10) . . ?
C7 H8 2.05(2) . . ?
C3 H1 2.07(2) . . ?
C10 H16 2.09(2) 1_545 1_545 ?
C2 H2 2.09(2) . . ?
C4 H2 2.100(10) . . ?
C6 H7 2.10(2) . . ?
C12 H16 2.11(2) 1_545 1_545 ?
C8 H7 2.12(2) . . ?
H1 H13 2.1202(7) . 2 ?
C7 H6 2.15(2) . . ?
N8 H12 2.230(10) 1_545 1_545 yes
C9 C12 2.23(2) 1_545 1_545 ?
O5 H14 2.253(8) . . ?
C9 C10 2.25(2) 1_545 1_545 ?
O6 H11 2.269(8) . . ?
C1 C4 2.27(2) . . ?
C5 C6 2.28(2) . . ?
Ni H14 2.281(3) . . ?
C1 C2 2.28(2) . . ?
C5 C8 2.29(2) . . ?
H1 H12 2.2940(10) . 1_545 ?
N7 H5 2.300(10) 1_545 1_655 yes
N1 N3 2.30(2) . . ?
N2 N3 2.310(10) . . ?
C10 C12 2.31(2) 1_545 1_545 ?
N5 N6 2.31(2) . . ?
N7 N9 2.31(2) 1_545 1_545 ?
N4 N6 2.32(2) . . ?
N8 N9 2.33(2) 1_545 1_545 ?
C2 C4 2.33(2) . . ?
O2 H8 2.336(9) . . yes
N8 C11 2.34(2) 1_545 1_545 ?
Ni H11 2.339(2) . . ?
N4 C7 2.35(2) . . ?
H11 H13 2.3497(8) . 2_565 ?
H16 H17 2.3533(8) 1_545 1_545 ?
N7 C11 2.36(2) 1_545 1_545 ?
N5 C7 2.36(2) . . ?
O1 O2 2.360(10) . 1_455 ?
O4 H13 2.360(10) . 2_565 ?
N2 C3 2.37(2) . . ?
H2 H3 2.3750(10) . 2_655 ?
H15 H16 2.3760(10) 1_545 1_545 ?
N4 N5 2.38(2) . . ?
C6 C8 2.39(2) . . ?
N1 N2 2.390(10) . . ?
O2 O3 2.390(10) . 1_655 ?
O2 O4 2.400(10) . 1_655 ?
H2 H3 2.3960(10) . . ?
O3 H14 2.400(10) . 2_565 ?
O3 O4 2.41(2) . . ?
H1 H2 2.4060(10) . . ?
N7 N8 2.41(2) 1_545 1_545 ?
H7 H8 2.408(2) . . ?
O1 O4 2.410(10) . . ?
O1 O3 2.420(10) . . ?
N1 C3 2.42(2) . . ?
N1 H4 2.440(10) . . ?
N2 H5 2.450(10) . . ?
O4 H14 2.450(10) . 2_565 ?
H6 H7 2.4520(10) . . ?
O3 H12 2.460(10) . 2_565 ?
N5 H10 2.470(10) . . ?
H12 H13 2.4960(10) . 2_565 ?
H11 H14 2.4970(10) . 2_565 ?
N4 H9 2.500(10) . . ?
N8 H19 2.500(10) 1_545 1_545 ?
N7 H18 2.500(10) 1_545 1_545 ?
O2 H3 2.532(8) . . ?
H14 H14 2.5397(9) . 2_565 ?
H2 H2 2.6075(9) . 2_655 ?
N8 H6 2.610(10) 1_545 2_656 ?
H4 H9 2.6290(10) . . ?
H4 H8 2.6400(10) . 1_455 ?
O6 H1 2.656(8) . 2 ?
C5 C7 2.66(2) . . ?
O3 O6 2.660(10) . . ?
C9 C11 2.66(2) 1_545 1_545 ?
N8 C12 2.67(2) 1_545 1_545 ?
C1 C3 2.68(2) . . ?
O3 H1 2.680(10) . 2 ?
O3 H13 2.690(10) . . ?
O6 H3 2.692(8) . . ?
N7 C10 2.69(2) 1_545 1_545 ?
N2 C4 2.70(2) . . ?
H10 H10 2.701(2) . 2_566 ?
N5 C8 2.72(2) . . ?
N4 H4 2.731(9) . . ?
N4 C6 2.74(2) . . ?
N1 C2 2.74(2) . . ?
O5 H9 2.747(8) . . ?
O3 O5 2.750(10) . 2_565 yes
H6 H10 2.7560(10) . 2_566 ?
H16 H16 2.7700(10) 1_545 2_566 ?
C9 H6 2.78(2) 1_545 2_656 ?
Ni H4 2.786(2) . . ?
C6 H10 2.79(2) . 2_566 ?
Ni H9 2.792(2) . . ?
H5 H8 2.8090(10) . 1_455 ?
O3 H14 2.810(10) . . ?
O2 C8 2.81(2) . . yes
O6 H11 2.816(9) . 2_565 ?
C2 H13 2.840(10) . 2 ?
O1 N6 2.840(10) . . ?
H12 H14 2.8380(10) . . ?
H11 H13 2.8380(10) . . ?
O1 N3 2.840(10) . . yes
O5 H13 2.850(8) . 2_565 ?
S H9 2.854(4) . . ?
O4 H9 2.870(10) . . ?
O4 O6 2.870(10) . 2_565 ?
O2 N4 2.870(10) . . ?
C11 H7 2.88(2) 1_545 2_656 ?
N1 H8 2.880(10) . . ?
S H14 2.882(4) . 2_565 ?
O5 O6 2.890(10) . . ?
O2 O6 2.890(10) . . ?
O2 N1 2.900(10) . . ?
O1 O6 2.940(10) . . ?
O1 O5 2.940(10) . . ?
C4 H2 2.940(10) . 2_655 ?
Ni H8 2.944(2) . . ?
Ni C8 2.95(2) . . ?
O6 N1 2.950(10) . . ?
O2 C4 2.950(10) . . ?
Ni H3 2.964(2) . . ?
N3 H8 2.980(10) . 1_455 ?
C9 H12 2.99(2) 1_545 1_545 ?
Ni C4 3.000(10) . . ?
O1 N1 3.000(10) . . ?
C5 H10 3.000(10) . 2_566 ?
O5 N4 3.000(10) . . ?
O2 O5 3.010(10) . . ?
N5 N6 3.02(2) . 2_566 ?
N6 H4 3.020(10) . . ?
O4 O5 3.020(10) . 1_455 ?
N8 H1 3.020(10) 1_545 . ?
H17 H17 3.0320(10) 1_545 2_666 ?
H15 H18 3.0330(10) 1_545 1_445 ?
C3 H2 3.03(2) . 2_655 ?
N1 N4 3.04(2) . . ?
H4 H7 3.047(2) . 1_455 ?
C10 H12 3.05(2) 1_545 1_545 ?
Ni H13 3.055(3) . . ?
C10 H7 3.06(2) 1_545 2_656 ?
N9 H6 3.060(10) 1_545 2_656 ?
O2 H14 3.067(8) . . ?
O1 H11 3.068(8) . . ?
H1 H11 3.076(2) . 1_545 ?
Ni H12 3.082(2) . . ?
H5 H7 3.1080(10) . 1_455 ?
O1 N4 3.110(10) . . ?
O3 H2 3.110(10) . 2 ?
H3 H13 3.1140(10) . . ?
C5 H4 3.110(10) . . ?
O1 H14 3.117(8) . . ?
H13 H14 3.1210(10) . 2_565 ?
S H11 3.133(5) . 2_565 ?
C10 H6 3.14(2) 1_545 2_656 ?
O1 H8 3.151(8) . 1_455 ?
O6 C4 3.15(2) . . ?
H11 H11 3.158(2) . 2_565 ?
Ni C5 3.16(2) . . ?
Ni C1 3.170(10) . . ?
N9 H12 3.170(10) 1_545 1_545 ?
C12 H7 3.17(2) 1_545 2_656 ?
C9 H17 3.17(2) 1_545 1_545 ?
C1 H3 3.180(10) . . ?
C9 H15 3.18(2) 1_545 1_545 ?
O4 H12 3.180(10) . 1_455 ?
C1 H1 3.180(10) . . ?
C12 H5 3.19(2) 1_545 1_655 ?
N2 H4 3.190(10) . . ?
N1 H5 3.190(10) . . ?
N9 H13 3.190(10) 1_545 2_655 ?
C9 H5 3.200(10) 1_545 1_655 ?
N5 H9 3.200(10) . . ?
O5 N6 3.20(2) . . ?
O6 H14 3.206(8) . 2_565 ?
C10 H17 3.21(2) 1_545 1_545 ?
O5 H1 3.207(7) . 1_565 ?
C5 H8 3.220(10) . . ?
N7 H19 3.220(10) 1_545 1_545 ?
O6 C2 3.22(2) . 2 ?
C12 H15 3.220(10) 1_545 1_545 ?
C5 H6 3.230(10) . . ?
O2 H11 3.233(8) . . ?
C2 H3 3.240(10) . . ?
C10 H18 3.24(2) 1_545 1_445 ?
N4 H10 3.240(10) . . ?
S H4 3.242(4) . . ?
H9 H12 3.2420(10) . . ?
N5 H6 3.240(10) . 2_666 ?
C12 H17 3.24(2) 1_545 2_666 ?
C9 H1 3.25(2) 1_545 . ?
C4 H1 3.250(10) . . ?
N8 H16 3.250(10) 1_545 1_545 ?
O4 H11 3.250(10) . 1_455 ?
N6 H10 3.250(10) . 2_566 ?
N8 H18 3.250(10) 1_545 1_545 ?
N9 H5 3.260(10) 1_545 1_655 ?
H16 H17 3.2570(10) 1_545 2_566 ?
C2 H12 3.260(10) . 1_545 ?
C3 H3 3.27(2) . 2_655 ?
O6 H12 3.268(9) . 2_565 ?
N7 H16 3.280(10) 1_545 1_545 ?
N3 N4 3.280(10) . . ?
O4 H11 3.280(10) . 2_565 ?
N9 H15 3.280(10) 1_545 1_645 ?
N5 H7 3.290(10) . . ?
H7 H10 3.2890(10) . 1_655 ?
N4 H7 3.290(10) . . ?
C6 H8 3.290(10) . . ?
N2 H2 3.300(10) . . ?
N1 C8 3.30(2) . . ?
O4 H11 3.300(10) . . ?
Ni S 3.308(4) . . ?
S H13 3.314(4) . 2_565 ?
S H8 3.315(4) . 1_455 ?
Ni N6 3.320(10) . . ?
O5 H14 3.320(8) . 2_565 ?
C10 H10 3.32(2) 1_545 1_545 ?
C8 H4 3.330(10) . 1_655 ?
O1 C1 3.33(2) . . ?
H12 H14 3.330(2) . 2_565 ?
C4 H8 3.330(10) . . ?
C6 H6 3.340(10) . 2_666 ?
O2 H4 3.340(8) . 1_655 ?
S O6 3.340(9) . . ?
C8 H6 3.35(2) . . ?
Ni S 3.350(4) . 1_655 ?
N6 H7 3.350(10) . 1_455 ?
N1 H2 3.350(10) . . ?
Ni N3 3.350(10) . . ?
N2 H13 3.370(10) . 2 ?
S H14 3.370(4) . . ?
N3 H7 3.380(10) . 1_455 ?
O3 O6 3.390(10) . 2_565 ?
H1 H14 3.3880(10) . 2 ?
O3 H11 3.390(10) . . ?
O5 C5 3.40(2) . . ?
H15 H19 3.397(2) 1_545 1_445 ?
C1 H2 3.400(10) . 2 ?
C10 H1 3.40(2) 1_545 . ?
S H11 3.407(3) . . ?
O3 H3 3.410(10) . 1_455 ?
H9 H11 3.417(2) . . ?
C2 H3 3.43(2) . 2 ?
O3 H13 3.440(10) . 2_565 ?
C7 H10 3.44(2) . 1_655 ?
O1 C5 3.44(2) . . ?
C12 H8 3.44(2) 1_545 . ?
C12 N9 3.45(2) 1_545 1_545 ?
O3 O4 3.45(2) . 2_465 ?
O3 C2 3.45(2) . 2 ?
C6 C6 3.45(2) . 2_666 ?
O4 O5 3.460(10) . . ?
N2 H3 3.460(10) . 2 ?
C10 N9 3.47(2) 1_545 1_545 ?
N8 H7 3.470(10) 1_545 2_656 ?
N7 H17 3.480(10) 1_545 2_666 ?
N7 H6 3.490(10) 1_545 2_656 ?
C11 H18 3.49(2) 1_545 1_445 ?
C1 H8 3.490(10) . . ?
N7 H8 3.500(10) 1_545 . ?
O2 H2 3.505(8) . 2_655 ?
C8 N6 3.51(2) . . ?
C2 C4 3.51(2) . 2 ?
C7 H4 3.51(2) . 1_655 ?
C6 N6 3.52(2) . . ?
C2 N3 3.52(2) . . ?
H7 H9 3.5280(10) . 1_655 ?
C4 N3 3.53(2) . . ?
C1 N4 3.53(2) . . ?
Ni O3 3.540(10) . . ?
H16 H18 3.539(2) 1_545 1_445 ?
H6 H6 3.542(2) . 2_666 ?
H3 H14 3.543(2) . . ?
S H3 3.545(3) . 1_455 ?
N1 H2 3.550(10) . 2 ?
C12 H7 3.550(10) 1_545 . ?
O5 O6 3.550(10) . 2_565 ?
N5 C6 3.55(2) . 2_666 ?
S O5 3.561(9) . 1_455 ?
C8 H4 3.570(10) . . ?
O2 H9 3.572(8) . 1_655 ?
N6 H6 3.570(10) . 2_566 ?
C8 H5 3.580(10) . 1_655 ?
N7 H7 3.580(10) 1_545 2_656 ?
C11 H16 3.58(2) 1_545 2_566 ?
H3 H8 3.581(3) . . ?
N5 N5 3.59(2) . 2_566 ?
C3 C4 3.60(2) . 2 ?
N3 H9 3.600(10) . . ?
N6 H12 3.610(10) . . ?
S O5 3.609(8) . . ?
H8 H9 3.6150(10) . 1_655 ?
C7 N6 3.63(2) . 1_655 ?
O1 H5 3.627(9) . . ?
N9 H1 3.630(10) 1_545 1_655 ?
O4 H12 3.640(10) . . ?
N8 H11 3.650(10) 1_545 1_545 ?
C7 H9 3.65(2) . 1_655 ?
O6 H12 3.651(8) . . ?
O5 H13 3.652(8) . . ?
O1 H10 3.653(9) . . ?
C5 H6 3.660(10) . 2_666 ?
S O6 3.657(9) . 2_565 ?
O3 C3 3.66(2) . 2 ?
O1 H14 3.665(9) . 2_565 ?
N1 C3 3.67(2) . 2 ?
Ni O4 3.670(10) . 1_655 ?
C1 C3 3.68(2) . 2 ?
N5 H9 3.680(10) . 2_566 ?
N8 H17 3.680(10) 1_545 1_545 ?
O1 H13 3.681(9) . . ?
C9 H16 3.68(2) 1_545 1_545 ?
C9 H7 3.68(2) 1_545 2_656 ?
C4 H13 3.680(10) . . ?
O2 H13 3.687(8) . . ?
O1 C8 3.69(2) . 1_455 ?
C5 H7 3.690(10) . . ?
N2 H3 3.690(10) . . ?
S H14 3.695(4) . 1_455 ?
C7 H5 3.70(2) . 1_655 ?
C8 H9 3.700(10) . 1_655 ?
O4 H14 3.700(10) . 1_455 ?
C1 H2 3.700(10) . . ?
N9 H1 3.700(10) 1_545 . ?
N7 H15 3.700(10) 1_545 1_545 ?
C3 C3 3.70(2) . 2_655 ?
O1 H12 3.706(8) . . ?
S H2 3.707(4) . 2 ?
C6 H10 3.71(2) . 1_655 ?
S H11 3.714(4) . 1_455 ?
N2 C4 3.72(2) . 2 ?
N1 H13 3.720(10) . . ?
N5 H8 3.720(10) . . ?
O4 H14 3.720(10) . . ?
C12 C12 3.73(3) 1_545 2_666 ?
N1 H1 3.740(10) . . ?
S H13 3.747(4) . . ?
N1 H14 3.750(10) . . ?
S C8 3.75(2) . 1_455 ?
C10 N9 3.76(2) 1_545 1_445 ?
C10 H19 3.76(2) 1_545 1_545 ?
C6 N6 3.76(2) . 2_566 ?
O1 H2 3.763(8) . 2 ?
O4 N6 3.77(2) . . ?
C5 N5 3.77(2) . 2_566 ?
C1 C8 3.77(2) . . ?
C12 H18 3.77(2) 1_545 1_545 ?
N3 C8 3.77(2) . 1_455 ?
N4 H12 3.770(10) . . ?
N3 H2 3.770(10) . 2 ?
C2 H5 3.78(2) . . ?
S O6 3.782(9) . 1_455 ?
C11 H6 3.78(2) 1_545 2_656 ?
N4 H6 3.790(10) . . ?
O3 H14 3.790(10) . 1_455 ?
N7 H7 3.790(10) 1_545 . ?
O3 O6 3.790(10) . 1_455 ?
O2 H12 3.797(8) . . ?
C6 H10 3.80(2) . . ?
N8 H10 3.800(10) 1_545 1_545 ?
C8 H9 3.800(10) . . ?
N2 H2 3.800(10) . 2 ?
C5 H7 3.800(10) . 1_455 ?
N3 C8 3.81(2) . . ?
C4 H4 3.810(10) . . ?
C3 C3 3.81(2) . 2 ?
N3 C5 3.81(2) . . ?
C10 H9 3.82(2) 1_545 1_545 ?
N4 H11 3.820(10) . . ?
S N6 3.830(10) . . ?
N1 C2 3.83(2) . 2 ?
C3 C4 3.83(2) . 2_655 ?
C3 H13 3.830(10) . 2 ?
N7 H1 3.840(10) 1_545 . ?
N8 H9 3.860(10) 1_545 1_545 ?
C4 H2 3.860(10) . 2 ?
C4 H1 3.870(10) . 2 ?
C12 H16 3.87(2) 1_545 2_566 ?
O1 H13 3.868(9) . 2_565 ?
C11 H5 3.87(2) 1_545 . ?
O6 N2 3.870(10) . 2 ?
C12 H6 3.87(2) 1_545 2_656 ?
C7 H6 3.87(2) . 2_666 ?
N8 H18 3.880(10) 1_545 1_445 ?
C4 C4 3.89(2) . 2 ?
C3 H3 3.89(2) . 2 ?
N3 H8 3.890(10) . . ?
N2 C3 3.89(2) . 2 ?
S H12 3.908(5) . 2_565 ?
O2 N3 3.910(10) . 1_655 ?
N3 N6 3.910(10) . . ?
C5 H12 3.920(10) . . ?
O6 H2 3.920(8) . 2 ?
N9 H3 3.93(2) 1_545 2_655 ?
C1 H3 3.930(10) . 2 ?
O1 H11 3.937(9) . 2_565 ?
N7 H4 3.940(10) 1_545 1_655 ?
C11 H17 3.94(2) 1_545 2_666 ?
C2 C3 3.94(2) . 2 ?
N7 H16 3.940(10) 1_545 1_645 ?
N3 C7 3.95(2) . 1_455 ?
O6 C3 3.95(2) . 2 ?
C5 N6 3.95(2) . 2_566 ?
O6 H13 3.959(8) . 2_565 ?
Ni O4 3.960(10) . . ?
O5 C8 3.97(2) . . ?
O3 O5 3.970(10) . . ?
S N4 3.970(10) . 1_455 ?
C11 H1 3.98(2) 1_545 . ?
S H1 3.977(4) . 2 ?
O5 H10 3.978(9) . . ?
N2 H12 3.980(10) . 1_545 ?
C1 C4 3.98(2) . 2 ?
O2 C7 3.99(2) . . ?
C10 H19 3.99(2) 1_545 1_445 ?
S N3 3.990(10) . . ?
N1 H1 4.000(10) . 2 ?
N6 N6 4.00(2) . 2_566 ?
C11 N9 4.00(2) 1_545 1_545 ?
C7 N6 4.01(2) . . ?
O6 O6 4.020(10) . 2_565 ?
C8 N6 4.02(2) . 1_655 ?
N5 C7 4.03(2) . 2_666 ?
C9 H15 4.03(2) 1_545 1_645 ?
S O5 4.040(10) . 2_565 ?
C8 H10 4.040(10) . 1_655 ?
C4 C8 4.05(2) . . ?
C3 N3 4.05(2) . . ?
S H12 4.052(4) . 1_455 ?
O4 O6 4.060(10) . . ?
O6 C1 4.09(2) . . ?
C4 N4 4.09(2) . . ?
N7 C12 4.10(2) 1_545 2_666 ?
N5 N5 4.11(2) . 2_666 ?
Ni O3 4.120(10) . 1_655 ?
O2 C5 4.13(2) . . ?
C11 N9 4.13(2) 1_545 1_445 ?
S H12 4.133(3) . . ?
O2 C1 4.140(10) . . ?
O2 C3 4.14(2) . . ?
O4 O6 4.140(10) . 1_455 ?
Ni O3 4.150(10) . 2_565 ?
O4 O4 4.15(2) . 2_465 ?
Ni H14 4.157(2) . 2_565 ?
C6 C7 4.16(2) . 2_666 ?
O1 O2 4.160(10) . . ?
S C4 4.170(10) . 1_455 ?
O4 N4 4.17(2) . 1_455 ?
O6 N4 4.180(10) . . ?
S O4 4.180(10) . 2_465 ?
O1 C4 4.18(2) . . ?
S N1 4.190(10) . . ?
O4 O5 4.19(2) . 2_565 ?
O5 C2 4.19(2) . 1_565 ?
N1 C4 4.21(2) . 2 ?
S O3 4.210(10) . 2_465 ?
N1 C5 4.21(2) . . ?
O3 N1 4.22(2) . . ?
O5 N1 4.220(10) . . ?
O4 C8 4.22(2) . 1_455 ?
O1 C7 4.23(2) . 1_455 ?
C6 N6 4.24(2) . 1_655 ?
O3 O3 4.26(2) . 2_465 ?
Ni C7 4.26(2) . . ?
C5 C6 4.27(2) . 2_666 ?
O1 C8 4.28(2) . . ?
O3 C4 4.28(2) . 1_455 ?
Ni H1 4.280(3) . 2 ?
C1 C2 4.29(2) . 2 ?
O2 O4 4.30(2) . 2_565 ?
Ni H13 4.303(3) . 2_565 ?
Ni C3 4.32(2) . . ?
Ni H10 4.332(3) . . ?
Ni H11 4.334(3) . 2_565 ?
S N1 4.340(10) . 1_455 ?
Ni H5 4.344(2) . . ?
Ni O1 4.345(8) . 1_655 ?
O2 O3 4.360(10) . 2_565 ?
C5 C5 4.36(2) . 2_566 ?
O1 N4 4.360(10) . 1_455 ?
C3 N3 4.36(2) . 2 ?
C5 C7 4.38(2) . 1_455 ?
Ni N5 4.390(10) . . ?
Ni O2 4.396(8) . 1_455 ?
C4 C4 4.40(2) . 2_655 ?
Ni N2 4.420(10) . . ?
S C1 4.470(10) . . ?
S C3 4.48(2) . 2 ?
Ni O4 4.500(10) . 2_565 ?
S N4 4.540(10) . . ?
S C2 4.58(2) . 2 ?
Ni C2 4.60(2) . 2 ?
S C7 4.64(2) . 1_455 ?
S S 4.668(6) . 2_465 ?
Ni S 4.975(5) . 2_565 ?

loop_
_geom_torsion_atom_site_label_1
_geom_torsion_atom_site_label_2
_geom_torsion_atom_site_label_3
_geom_torsion_atom_site_label_4
_geom_torsion_site_symmetry_1
_geom_torsion_site_symmetry_2
_geom_torsion_site_symmetry_3
_geom_torsion_site_symmetry_4
_geom_torsion
O2 Ni O1 S . . . . -95(9)
O5 Ni O1 S . . . . 62.5(7)
O6 Ni O1 S . . . . -25.9(7)
N1 Ni O1 S . . . . -115.8(7)
N4 Ni O1 S . . . . 153.2(7)
O1 Ni O2 S . . . 1_655 144(8)
O5 Ni O2 S . . . 1_655 -13.0(10)
O6 Ni O2 S . . . 1_655 75.2(9)
N1 Ni O2 S . . . 1_655 165.0(10)
N4 Ni O2 S . . . 1_655 -104.0(10)
O1 Ni O5 H11 . . . . -85.5(5)
O1 Ni O5 H12 . . . . -12E1(11)
O2 Ni O5 H11 . . . . 93.6(5)
O2 Ni O5 H12 . . . . 6E1(11)
O6 Ni O5 H11 . . . . 4.5(5)
O6 Ni O5 H12 . . . . -3E1(11)
N1 Ni O5 H11 . . . . -14(12)
N1 Ni O5 H12 . . . . -5E1(12)
N4 Ni O5 H11 . . . . -180.0(5)
N4 Ni O5 H12 . . . . 15E1(11)
O1 Ni O6 H13 . . . . -1(14)
O1 Ni O6 H14 . . . . 91.3(5)
O2 Ni O6 H13 . . . . 177(14)
O2 Ni O6 H14 . . . . -90.9(5)
O5 Ni O6 H13 . . . . -90(14)
O5 Ni O6 H14 . . . . 2.2(5)
N1 Ni O6 H13 . . . . 89(14)
N1 Ni O6 H14 . . . . -178.4(5)
N4 Ni O6 H13 . . . . -170(12)
N4 Ni O6 H14 . . . . -77(5)
O1 Ni N1 C1 . . . . -37.0(10)
O1 Ni N1 C4 . . . . 140.9(9)
O2 Ni N1 C1 . . . . 144.0(10)
O2 Ni N1 C4 . . . . -38.2(9)
O5 Ni N1 C1 . . . . -108(11)
O5 Ni N1 C4 . . . . 70(11)
O6 Ni N1 C1 . . . . -127.0(10)
O6 Ni N1 C4 . . . . 50.9(9)
N4 Ni N1 C1 . . . . 58.0(10)
N4 Ni N1 C4 . . . . -124.6(9)
O1 Ni N4 C5 . . . . -39.8(9)
O1 Ni N4 C8 . . . . 150.0(9)
O2 Ni N4 C5 . . . . 142.4(9)
O2 Ni N4 C8 . . . . -27.8(9)
O5 Ni N4 C5 . . . . 49.4(9)
O5 Ni N4 C8 . . . . -120.8(9)
O6 Ni N4 C5 . . . . 129(4)
O6 Ni N4 C8 . . . . -42(5)
N1 Ni N4 C5 . . . . -130.1(9)
N1 Ni N4 C8 . . . . 59.6(9)
O3 S O1 Ni . . . . 38.3(8)
O4 S O1 Ni . . . . -84.2(9)
O2 S O1 Ni 1_455 . . . 153.7(6)
Ni N1 C1 N2 . . . . -172.0(10)
Ni N1 C1 N3 . . . . 0(2)
C4 N1 C1 N2 . . . . 10(2)
C4 N1 C1 N3 . . . . -178.0(10)
Ni N1 C4 C3 . . . . 172.0(10)
Ni N1 C4 H3 . . . . -9(2)
C1 N1 C4 C3 . . . . -10(2)
C1 N1 C4 H3 . . . . 169.0(10)
N1 C1 N2 C2 . . . . -5(2)
N3 C1 N2 C2 . . . . -177.0(10)
N1 C1 N3 H4 . . . . 9(2)
N1 C1 N3 H5 . . . . 180.0(10)
N2 C1 N3 H4 . . . . -179.0(10)
N2 C1 N3 H5 . . . . -8(2)
C1 N2 C2 C3 . . . . 0(2)
C1 N2 C2 H1 . . . . 174.0(10)
N2 C2 C3 C4 . . . . 1(2)
N2 C2 C3 H2 . . . . -173.0(10)
H1 C2 C3 C4 . . . . -174.0(10)
H1 C2 C3 H2 . . . . 12(3)
C2 C3 C4 N1 . . . . 5(2)
C2 C3 C4 H3 . . . . -174.0(10)
H2 C3 C4 N1 . . . . 179.0(10)
H2 C3 C4 H3 . . . . 0(3)
Ni N4 C5 N5 . . . . -164.0(9)
Ni N4 C5 N6 . . . . 14.0(10)
C8 N4 C5 N5 . . . . 6(2)
C8 N4 C5 N6 . . . . -175.0(10)
Ni N4 C8 C7 . . . . 166.0(10)
Ni N4 C8 H8 . . . . -14(2)
C5 N4 C8 C7 . . . . -5(2)
C5 N4 C8 H8 . . . . 175.0(10)
N4 C5 N5 C6 . . . . -3(2)
N6 C5 N5 C6 . . . . 178.0(10)
N4 C5 N6 H9 . . . . 1(2)
N4 C5 N6 H10 . . . . 180.0(10)
N5 C5 N6 H9 . . . . 180.0(10)
N5 C5 N6 H10 . . . . -2(2)
C5 N5 C6 C7 . . . . 0(2)
C5 N5 C6 H6 . . . . 179.0(10)
N5 C6 C7 C8 . . . . 1(2)
N5 C6 C7 H7 . . . . -179.0(10)
H6 C6 C7 C8 . . . . -178.0(10)
H6 C6 C7 H7 . . . . 1(2)
C6 C7 C8 N4 . . . . 2(2)
C6 C7 C8 H8 . . . . -179.0(10)
H7 C7 C8 N4 . . . . -177.0(10)
H7 C7 C8 H8 . . . . 2(2)
C12 N7 C9 N8 1_545 1_545 1_545 1_545 0(2)
C12 N7 C9 N9 1_545 1_545 1_545 1_545 -177(2)
C9 N7 C12 C11 1_545 1_545 1_545 1_545 0(3)
C9 N7 C12 H17 1_545 1_545 1_545 1_545 -179(2)
N7 C9 N8 C10 1_545 1_545 1_545 1_545 0(2)
N9 C9 N8 C10 1_545 1_545 1_545 1_545 176(2)
N7 C9 N9 H18 1_545 1_545 1_545 1_545 -1(2)
N7 C9 N9 H19 1_545 1_545 1_545 1_545 177.0(10)
N8 C9 N9 H18 1_545 1_545 1_545 1_545 -178.0(10)
N8 C9 N9 H19 1_545 1_545 1_545 1_545 0(2)
C9 N8 C10 C11 1_545 1_545 1_545 1_545 0(3)
C9 N8 C10 H15 1_545 1_545 1_545 1_545 -179(2)
N8 C10 C11 C12 1_545 1_545 1_545 1_545 0(3)
N8 C10 C11 H16 1_545 1_545 1_545 1_545 -177(2)
H15 C10 C11 C12 1_545 1_545 1_545 1_545 180(2)
H15 C10 C11 H16 1_545 1_545 1_545 1_545 2(3)
C10 C11 C12 N7 1_545 1_545 1_545 1_545 -1(3)
C10 C11 C12 H17 1_545 1_545 1_545 1_545 179(2)
H16 C11 C12 N7 1_545 1_545 1_545 1_545 176(2)
H16 C11 C12 H17 1_545 1_545 1_545 1_545 -4(3)
